data_7701175
loop_
_publ_author_name
'Dankhoff, Katja'
'Gold, Madeleine'
'Kober, Luisa'
'Schmitt, Florian'
'Pfeifer, Lena'
'D\"urrmann, Andreas'
'Kostrhunova, Hana'
'Rothemund, Matthias'
'Brabec, Viktor'
'Schobert, Rainer'
'Weber, Birgit'

_publ_section_title
;
 Copper(ii) complexes with tridentate Schiff base-like ligands: solid
 state and solution structures and anticancer activity.
;
_journal_issue 40
_journal_name_full 'Dalton transactions (Cambridge, England : 2003)'
_journal_page_first 15220
_journal_page_last 15230
_journal_paper_doi 10.1039/c9dt02571e
_journal_volume 48
_journal_year 2019
_chemical_formula_moiety 'C26 H30 Br2 Cu2 N4 O6'
_chemical_formula_sum 'C26 H30 Br2 Cu2 N4 O6'
_chemical_formula_weight 781.44
_chemical_name_common '[CuL30aBr]'
_space_group_crystal_system triclinic
_space_group_IT_number 2
_space_group_name_Hall '-P 1'
_space_group_name_H-M_alt 'P -1'
_symmetry_space_group_name_Hall '-P 1'
_symmetry_space_group_name_H-M 'P -1'
_atom_sites_solution_hydrogens geom
_atom_sites_solution_primary direct
_atom_sites_solution_secondary difmap
_audit_creation_date 2017-07-27
_audit_creation_method SHELXL-2014/7
_audit_update_record
;
2017-08-03 deposited with the CCDC.    2019-09-18 downloaded from the CCDC.
;
_cell_angle_alpha 94.782(4)
_cell_angle_beta 94.310(4)
_cell_angle_gamma 108.849(4)
_cell_formula_units_Z 1
_cell_length_a 7.7302(4)
_cell_length_b 9.2879(5)
_cell_length_c 10.2517(5)
_cell_measurement_reflns_used 7578
_cell_measurement_temperature 133(2)
_cell_measurement_theta_max 28.5
_cell_measurement_theta_min 2.0
_cell_volume 690.07(6)
_computing_cell_refinement X-AREA-STOE
_computing_data_collection X-AREA-STOE
_computing_data_reduction X-AREA-STOE
_computing_molecular_graphics ORTEP-III
_computing_publication_material PLATON
_computing_structure_refinement 'SHELXL-2014 (Sheldrick, 2014)'
_computing_structure_solution SIR97
_diffrn_ambient_temperature 133(2)
_diffrn_detector_area_resol_mean 9
_diffrn_measured_fraction_theta_full 0.979
_diffrn_measured_fraction_theta_max 0.929
_diffrn_measurement_device_type STOE-STADIVARI
_diffrn_measurement_method omega-scan
_diffrn_radiation_type MoK\a
_diffrn_radiation_wavelength 0.71073
_diffrn_reflns_av_R_equivalents 0.0317
_diffrn_reflns_av_unetI/netI 0.0331
_diffrn_reflns_Laue_measured_fraction_full 0.979
_diffrn_reflns_Laue_measured_fraction_max 0.929
_diffrn_reflns_limit_h_max 4
_diffrn_reflns_limit_h_min -10
_diffrn_reflns_limit_k_max 12
_diffrn_reflns_limit_k_min -10
_diffrn_reflns_limit_l_max 13
_diffrn_reflns_limit_l_min -13
_diffrn_reflns_number 8291
_diffrn_reflns_point_group_measured_fraction_full 0.979
_diffrn_reflns_point_group_measured_fraction_max 0.929
_diffrn_reflns_theta_full 25.242
_diffrn_reflns_theta_max 28.451
_diffrn_reflns_theta_min 2.005
_diffrn_source 'fine-focus sealed tube'
_exptl_absorpt_coefficient_mu 4.485
_exptl_absorpt_correction_type none
_exptl_crystal_colour 'blue green'
_exptl_crystal_density_diffrn 1.880
_exptl_crystal_density_method 'not measured'
_exptl_crystal_description block
_exptl_crystal_F_000 390
_exptl_crystal_size_max 0.090
_exptl_crystal_size_mid 0.070
_exptl_crystal_size_min 0.065
_refine_diff_density_max 0.796
_refine_diff_density_min -0.622
_refine_diff_density_rms 0.095
_refine_ls_extinction_method none
_refine_ls_goodness_of_fit_ref 0.985
_refine_ls_hydrogen_treatment constr
_refine_ls_matrix_type full
_refine_ls_number_parameters 181
_refine_ls_number_reflns 3242
_refine_ls_number_restraints 0
_refine_ls_restrained_S_all 0.985
_refine_ls_R_factor_all 0.0361
_refine_ls_R_factor_gt 0.0266
_refine_ls_shift/su_max 0.001
_refine_ls_shift/su_mean 0.000
_refine_ls_structure_factor_coef Fsqd
_refine_ls_weighting_details 'w=1/[\s^2^(Fo^2^)+(0.0408P)^2^] where P=(Fo^2^+2Fc^2^)/3'
_refine_ls_weighting_scheme calc
_refine_ls_wR_factor_gt 0.0628
_refine_ls_wR_factor_ref 0.0658
_reflns_number_gt 2709
_reflns_number_total 3242
_reflns_threshold_expression 'I > 2\s(I)'
_cod_data_source_file c9dt02571e2.cif
_cod_data_source_block cl095
_cod_depositor_comments 'Adding full bibliography for 7701175--7701183.cif.'
_cod_database_code 7701175
_shelx_space_group_comment
;
The symmetry employed for this shelxl refinement is uniquely defined
by the following loop, which should always be used as a source of
symmetry information in preference to the above space-group names.
They are only intended as comments.
;

loop_
_space_group_symop_operation_xyz
'x, y, z'
'-x, -y, -z'

loop_
_atom_site_label
_atom_site_type_symbol
_atom_site_fract_x
_atom_site_fract_y
_atom_site_fract_z
_atom_site_U_iso_or_equiv
_atom_site_adp_type
_atom_site_occupancy
_atom_site_site_symmetry_order
_atom_site_calc_flag
_atom_site_refinement_flags_posn
_atom_site_refinement_flags_adp
C1 C 0.0652(3) 0.2210(3) -0.1636(2) 0.0210(5) Uani 1 1 d . .
H1 H 0.0072 0.2844 -0.2040 0.025 Uiso 1 1 calc R U
C2 C 0.0309(4) 0.0737(3) -0.2221(2) 0.0221(5) Uani 1 1 d . .
H2 H -0.0484 0.0367 -0.3017 0.026 Uiso 1 1 calc R U
C3 C 0.1143(4) -0.0192(3) -0.1625(3) 0.0219(5) Uani 1 1 d . .
H3 H 0.0926 -0.1210 -0.2008 0.026 Uiso 1 1 calc R U
C4 C 0.2292(3) 0.0378(3) -0.0471(2) 0.0199(5) Uani 1 1 d . .
H4 H 0.2881 -0.0240 -0.0051 0.024 Uiso 1 1 calc R U
C5 C 0.2572(3) 0.1868(3) 0.0068(2) 0.0162(4) Uani 1 1 d . .
C6 C 0.3765(3) 0.2544(3) 0.1335(2) 0.0197(5) Uani 1 1 d . .
H6A H 0.3248 0.1948 0.2055 0.024 Uiso 1 1 calc R U
H6B H 0.5013 0.2491 0.1260 0.024 Uiso 1 1 calc R U
C7 C 0.4969(3) 0.4906(3) 0.2667(2) 0.0182(4) Uani 1 1 d . .
H7 H 0.5652 0.4383 0.3126 0.022 Uiso 1 1 calc R U
C8 C 0.5259(3) 0.6450(3) 0.3178(2) 0.0190(5) Uani 1 1 d . .
C9 C 0.4329(3) 0.7341(3) 0.2573(2) 0.0199(5) Uani 1 1 d . .
C10 C 0.4583(4) 0.8966(3) 0.3112(3) 0.0260(5) Uani 1 1 d . .
H10A H 0.3881 0.9400 0.2518 0.039 Uiso 1 1 calc R U
H10B H 0.5890 0.9580 0.3185 0.039 Uiso 1 1 calc R U
H10C H 0.4144 0.8975 0.3984 0.039 Uiso 1 1 calc R U
C11 C 0.6597(3) 0.7085(3) 0.4351(2) 0.0216(5) Uani 1 1 d . .
C12 C 0.8967(4) 0.6597(3) 0.5705(3) 0.0252(5) Uani 1 1 d . .
H12A H 0.9070 0.5685 0.6096 0.030 Uiso 1 1 calc R U
H12B H 0.8633 0.7247 0.6389 0.030 Uiso 1 1 calc R U
C13 C 1.0792(4) 0.7482(4) 0.5265(3) 0.0305(6) Uani 1 1 d . .
H13A H 1.0993 0.6935 0.4462 0.046 Uiso 1 1 calc R U
H13B H 1.1780 0.7584 0.5961 0.046 Uiso 1 1 calc R U
H13C H 1.0789 0.8502 0.5087 0.046 Uiso 1 1 calc R U
N1 N 0.1779(3) 0.2779(2) -0.0515(2) 0.0172(4) Uani 1 1 d . .
N2 N 0.3877(3) 0.4141(2) 0.1645(2) 0.0178(4) Uani 1 1 d . .
O1 O 0.3219(2) 0.6852(2) 0.15245(19) 0.0236(4) Uani 1 1 d . .
O2 O 0.6885(3) 0.8278(2) 0.5029(2) 0.0352(5) Uani 1 1 d . .
O3 O 0.7546(3) 0.6121(2) 0.46079(19) 0.0283(4) Uani 1 1 d . .
Cu1 Cu 0.23834(4) 0.48817(3) 0.04627(3) 0.01711(8) Uani 1 1 d . .
Br1 Br 0.12448(3) 0.59922(3) -0.13397(2) 0.01872(7) Uani 1 1 d . .

loop_
_atom_site_aniso_label
_atom_site_aniso_U_11
_atom_site_aniso_U_22
_atom_site_aniso_U_33
_atom_site_aniso_U_23
_atom_site_aniso_U_13
_atom_site_aniso_U_12
C1 0.0238(12) 0.0177(12) 0.0199(12) 0.0000(9) -0.0012(9) 0.0060(9)
C2 0.0264(12) 0.0191(12) 0.0174(11) -0.0010(9) -0.0018(9) 0.0048(10)
C3 0.0264(12) 0.0150(12) 0.0225(12) -0.0018(9) 0.0013(10) 0.0055(10)
C4 0.0223(11) 0.0158(12) 0.0215(12) -0.0004(9) 0.0006(9) 0.0073(9)
C5 0.0174(11) 0.0145(11) 0.0156(11) 0.0011(8) 0.0027(8) 0.0039(9)
C6 0.0201(11) 0.0152(11) 0.0221(12) -0.0011(9) -0.0046(9) 0.0056(9)
C7 0.0183(11) 0.0173(12) 0.0184(11) -0.0002(9) 0.0012(8) 0.0059(9)
C8 0.0192(11) 0.0173(12) 0.0178(11) -0.0023(9) -0.0010(9) 0.0039(9)
C9 0.0184(11) 0.0171(12) 0.0220(12) -0.0022(9) 0.0025(9) 0.0040(9)
C10 0.0276(13) 0.0191(13) 0.0287(13) -0.0053(10) -0.0018(10) 0.0071(10)
C11 0.0241(12) 0.0212(13) 0.0169(11) -0.0015(9) -0.0008(9) 0.0056(10)
C12 0.0280(13) 0.0241(13) 0.0190(12) -0.0005(10) -0.0085(10) 0.0054(10)
C13 0.0317(14) 0.0335(16) 0.0240(13) 0.0010(11) -0.0004(11) 0.0089(12)
N1 0.0203(10) 0.0146(10) 0.0160(9) 0.0009(7) 0.0010(7) 0.0054(8)
N2 0.0186(9) 0.0129(9) 0.0194(10) -0.0018(7) -0.0014(7) 0.0036(7)
O1 0.0253(9) 0.0153(9) 0.0275(9) -0.0047(7) -0.0056(7) 0.0069(7)
O2 0.0403(12) 0.0293(11) 0.0323(11) -0.0158(9) -0.0132(9) 0.0151(9)
O3 0.0346(10) 0.0223(10) 0.0239(9) -0.0066(7) -0.0142(8) 0.0101(8)
Cu1 0.01910(15) 0.01238(15) 0.01808(15) -0.00173(11) -0.00319(11) 0.00482(11)
Br1 0.02111(13) 0.01616(12) 0.01953(12) 0.00367(9) 0.00119(8) 0.00691(9)

loop_
_atom_type_symbol
_atom_type_description
_atom_type_scat_dispersion_real
_atom_type_scat_dispersion_imag
_atom_type_scat_source
C C 0.0033 0.0016 'International Tables Vol C Tables 4.2.6.8 and 6.1.1.4'
H H 0.0000 0.0000 'International Tables Vol C Tables 4.2.6.8 and 6.1.1.4'
N N 0.0061 0.0033 'International Tables Vol C Tables 4.2.6.8 and 6.1.1.4'
O O 0.0106 0.0060 'International Tables Vol C Tables 4.2.6.8 and 6.1.1.4'
Cu Cu 0.3201 1.2651 'International Tables Vol C Tables 4.2.6.8 and 6.1.1.4'
Br Br -0.2901 2.4595 'International Tables Vol C Tables 4.2.6.8 and 6.1.1.4'

loop_
_geom_angle_atom_site_label_1
_geom_angle_atom_site_label_2
_geom_angle_atom_site_label_3
_geom_angle
_geom_angle_site_symmetry_3
N1 C1 C2 122.3(2) .
N1 C1 H1 118.9 .
C2 C1 H1 118.9 .
C1 C2 C3 118.8(2) .
C1 C2 H2 120.6 .
C3 C2 H2 120.6 .
C4 C3 C2 119.3(2) .
C4 C3 H3 120.3 .
C2 C3 H3 120.3 .
C3 C4 C5 118.9(2) .
C3 C4 H4 120.5 .
C5 C4 H4 120.5 .
N1 C5 C4 121.9(2) .
N1 C5 C6 116.4(2) .
C4 C5 C6 121.7(2) .
N2 C6 C5 110.21(19) .
N2 C6 H6A 109.6 .
C5 C6 H6A 109.6 .
N2 C6 H6B 109.6 .
C5 C6 H6B 109.6 .
H6A C6 H6B 108.1 .
N2 C7 C8 127.0(2) .
N2 C7 H7 116.5 .
C8 C7 H7 116.5 .
C9 C8 C7 121.5(2) .
C9 C8 C11 121.4(2) .
C7 C8 C11 117.1(2) .
O1 C9 C8 123.2(2) .
O1 C9 C10 114.4(2) .
C8 C9 C10 122.4(2) .
C9 C10 H10A 109.5 .
C9 C10 H10B 109.5 .
H10A C10 H10B 109.5 .
C9 C10 H10C 109.5 .
H10A C10 H10C 109.5 .
H10B C10 H10C 109.5 .
O2 C11 O3 121.7(2) .
O2 C11 C8 127.8(2) .
O3 C11 C8 110.4(2) .
O3 C12 C13 110.7(2) .
O3 C12 H12A 109.5 .
C13 C12 H12A 109.5 .
O3 C12 H12B 109.5 .
C13 C12 H12B 109.5 .
H12A C12 H12B 108.1 .
C12 C13 H13A 109.5 .
C12 C13 H13B 109.5 .
H13A C13 H13B 109.5 .
C12 C13 H13C 109.5 .
H13A C13 H13C 109.5 .
H13B C13 H13C 109.5 .
C1 N1 C5 118.7(2) .
C1 N1 Cu1 126.85(16) .
C5 N1 Cu1 114.42(16) .
C7 N2 C6 117.0(2) .
C7 N2 Cu1 126.97(17) .
C6 N2 Cu1 115.98(15) .
C9 O1 Cu1 131.20(16) .
C11 O3 C12 117.6(2) .
N2 Cu1 O1 90.13(8) .
N2 Cu1 N1 82.84(8) .
O1 Cu1 N1 172.74(8) .
N2 Cu1 Br1 164.41(6) .
O1 Cu1 Br1 90.46(6) .
N1 Cu1 Br1 95.83(6) .
N2 Cu1 Br1 106.66(6) 2_565
O1 Cu1 Br1 93.78(6) 2_565
N1 Cu1 Br1 89.97(6) 2_565
Br1 Cu1 Br1 88.847(12) 2_565
Cu1 Br1 Cu1 91.153(12) 2_565

loop_
_geom_bond_atom_site_label_1
_geom_bond_atom_site_label_2
_geom_bond_distance
_geom_bond_site_symmetry_2
C1 N1 1.346(3) .
C1 C2 1.381(3) .
C1 H1 0.9500 .
C2 C3 1.386(3) .
C2 H2 0.9500 .
C3 C4 1.380(3) .
C3 H3 0.9500 .
C4 C5 1.389(3) .
C4 H4 0.9500 .
C5 N1 1.347(3) .
C5 C6 1.497(3) .
C6 N2 1.464(3) .
C6 H6A 0.9900 .
C6 H6B 0.9900 .
C7 N2 1.292(3) .
C7 C8 1.425(3) .
C7 H7 0.9500 .
C8 C9 1.411(3) .
C8 C11 1.471(3) .
C9 O1 1.275(3) .
C9 C10 1.509(3) .
C10 H10A 0.9800 .
C10 H10B 0.9800 .
C10 H10C 0.9800 .
C11 O2 1.205(3) .
C11 O3 1.358(3) .
C12 O3 1.444(3) .
C12 C13 1.509(4) .
C12 H12A 0.9900 .
C12 H12B 0.9900 .
C13 H13A 0.9800 .
C13 H13B 0.9800 .
C13 H13C 0.9800 .
N1 Cu1 2.013(2) .
N2 Cu1 1.928(2) .
O1 Cu1 1.9364(18) .
Cu1 Br1 2.4317(4) .
Cu1 Br1 2.8919(4) 2_565
Br1 Cu1 2.8919(4) 2_565

loop_
_geom_torsion_atom_site_label_1
_geom_torsion_atom_site_label_2
_geom_torsion_atom_site_label_3
_geom_torsion_atom_site_label_4
_geom_torsion
N1 C1 C2 C3 0.5(4)
C1 C2 C3 C4 -0.1(4)
C2 C3 C4 C5 0.4(4)
C3 C4 C5 N1 -1.1(4)
C3 C4 C5 C6 178.5(2)
N1 C5 C6 N2 -2.6(3)
C4 C5 C6 N2 177.8(2)
N2 C7 C8 C9 -0.4(4)
N2 C7 C8 C11 -179.3(2)
C7 C8 C9 O1 -1.9(4)
C11 C8 C9 O1 177.0(2)
C7 C8 C9 C10 178.7(2)
C11 C8 C9 C10 -2.5(4)
C9 C8 C11 O2 10.9(4)
C7 C8 C11 O2 -170.2(3)
C9 C8 C11 O3 -168.9(2)
C7 C8 C11 O3 10.0(3)
C2 C1 N1 C5 -1.2(4)
C2 C1 N1 Cu1 -179.12(18)
C4 C5 N1 C1 1.5(3)
C6 C5 N1 C1 -178.1(2)
C4 C5 N1 Cu1 179.63(18)
C6 C5 N1 Cu1 0.0(3)
C8 C7 N2 C6 -178.0(2)
C8 C7 N2 Cu1 2.7(4)
C5 C6 N2 C7 -175.2(2)
C5 C6 N2 Cu1 4.2(3)
C8 C9 O1 Cu1 1.7(4)
C10 C9 O1 Cu1 -178.84(17)
O2 C11 O3 C12 -2.0(4)
C8 C11 O3 C12 177.9(2)
C13 C12 O3 C11 -90.1(3)
